data_7227508
loop_
_publ_author_name
'Aubert, E.'
'Abboud, M.'
'Doudouh, A.'
'Durand, P.'
'Peluso, P.'
'Ligresti, A.'
'Vigolo, B.'
'Cossu, S.'
'Pale, P.'
'Mamane, V.'

_publ_section_title
;
 Silver(i) coordination polymers with
 3,3&#x2032;,5,5&#x2032;-tetrasubstituted 4,4&#x2032;-bipyridine ligands:
 towards new porous chiral materials
;
_journal_issue 12
_journal_name_full 'RSC Adv.'
_journal_page_first 7358
_journal_paper_doi 10.1039/C6RA28197D
_journal_volume 7
_journal_year 2017
_chemical_formula_moiety 'C24 H14 Ag2 Cl8 F6 N4 O7 S2'
_chemical_formula_sum 'C24 H14 Ag2 Cl8 F6 N4 O7 S2'
_chemical_formula_weight 1147.85
_chemical_name_systematic
;
 ?
;
_space_group_IT_number 2
_symmetry_cell_setting triclinic
_symmetry_space_group_name_Hall '-P 1'
_symmetry_space_group_name_H-M 'P -1'
_atom_sites_solution_hydrogens difmap
_atom_sites_solution_primary direct
_atom_sites_solution_secondary difmap
_audit_creation_method SHELXL-97
_audit_update_record
;
2015-11-30 deposited with the CCDC.
2017-01-15 downloaded from the CCDC.
;
_cell_angle_alpha 88.310(2)
_cell_angle_beta 78.533(2)
_cell_angle_gamma 61.721(2)
_cell_formula_units_Z 2
_cell_length_a 12.2195(2)
_cell_length_b 12.5892(2)
_cell_length_c 13.8909(2)
_cell_measurement_reflns_used 32364
_cell_measurement_temperature 110(2)
_cell_measurement_theta_max 76.2250
_cell_measurement_theta_min 3.2537
_cell_volume 1839.10(6)
_computing_cell_refinement
;
CrysAlisPro, Oxford Diffraction Ltd.,
Version 1.171.33.48 (release 15-09-2009 CrysAlis171 .NET)
(compiled Sep 15 2009,11:49:04)
;
_computing_data_collection
;
CrysAlisPro, Oxford Diffraction Ltd.,
Version 1.171.33.48 (release 15-09-2009 CrysAlis171 .NET)
(compiled Sep 15 2009,11:49:04)
;
_computing_data_reduction
;
CrysAlisPro, Oxford Diffraction Ltd.,
Version 1.171.33.48 (release 15-09-2009 CrysAlis171 .NET)
(compiled Sep 15 2009,11:49:04)
;
_computing_structure_refinement 'SHELXL-97 (Sheldrick, 1997)'
_computing_structure_solution 'SIR_92 (Altomare et al., 1994)'
_diffrn_ambient_temperature 110(2)
_diffrn_detector_area_resol_mean 10.4508
_diffrn_measured_fraction_theta_full 0.984
_diffrn_measured_fraction_theta_max 0.984
_diffrn_measurement_device_type 'SuperNova, Dual, Cu at zero, Atlas'
_diffrn_measurement_method 'phi and omega scans'
_diffrn_radiation_monochromator mirror
_diffrn_radiation_source 'SuperNova (Cu) X-ray Source'
_diffrn_radiation_type 'Cu K\a'
_diffrn_radiation_wavelength 1.5418
_diffrn_reflns_av_R_equivalents 0.0246
_diffrn_reflns_av_sigmaI/netI 0.0360
_diffrn_reflns_limit_h_max 15
_diffrn_reflns_limit_h_min -15
_diffrn_reflns_limit_k_max 13
_diffrn_reflns_limit_k_min -15
_diffrn_reflns_limit_l_max 17
_diffrn_reflns_limit_l_min -17
_diffrn_reflns_number 39058
_diffrn_reflns_theta_full 76.38
_diffrn_reflns_theta_max 76.38
_diffrn_reflns_theta_min 3.26
_exptl_absorpt_coefficient_mu 15.735
_exptl_absorpt_correction_T_max 0.475
_exptl_absorpt_correction_T_min 0.131
_exptl_absorpt_correction_type analytical
_exptl_absorpt_process_details
;
CrysAlisPro, Oxford Diffraction Ltd.,
Version 1.171.33.48 (release 15-09-2009 CrysAlis171 .NET)
(compiled Sep 15 2009,11:49:04)
Analytical numeric absorption correction using a multifaceted crystal
            model based on expressions derived by R.C. Clark & J.S. Reid.
(Clark, R. C. & Reid, J. S. (1995). Acta Cryst. A51, 887-897)
;
_exptl_crystal_colour colorless
_exptl_crystal_density_diffrn 2.073
_exptl_crystal_density_method 'not measured'
_exptl_crystal_description plate
_exptl_crystal_F_000 1116
_exptl_crystal_size_max 0.1896
_exptl_crystal_size_mid 0.1498
_exptl_crystal_size_min 0.0643
_refine_diff_density_max 0.606
_refine_diff_density_min -0.712
_refine_diff_density_rms 0.073
_refine_ls_extinction_method none
_refine_ls_goodness_of_fit_ref 1.048
_refine_ls_hydrogen_treatment constr
_refine_ls_matrix_type full
_refine_ls_number_parameters 480
_refine_ls_number_reflns 7580
_refine_ls_number_restraints 0
_refine_ls_restrained_S_all 1.048
_refine_ls_R_factor_all 0.0213
_refine_ls_R_factor_gt 0.0206
_refine_ls_shift/su_max 0.002
_refine_ls_shift/su_mean 0.000
_refine_ls_structure_factor_coef Fsqd
_refine_ls_weighting_details 'calc w=1/[\s^2^(Fo^2^)+(0.0289P)^2^+1.6128P] where P=(Fo^2^+2Fc^2^)/3'
_refine_ls_weighting_scheme calc
_refine_ls_wR_factor_gt 0.0525
_refine_ls_wR_factor_ref 0.0528
_reflns_number_gt 7368
_reflns_number_total 7580
_reflns_threshold_expression >2sigma(I)
_cod_data_source_file c6ra28197d2.cif
_cod_data_source_block ma328
_cod_original_cell_volume 1839.10(5)
_cod_original_sg_symbol_H-M '	P -1 '
_cod_database_code 7227508

loop_
_symmetry_equiv_pos_as_xyz
'x, y, z'
'-x, -y, -z'

loop_
_atom_site_label
_atom_site_type_symbol
_atom_site_fract_x
_atom_site_fract_y
_atom_site_fract_z
_atom_site_U_iso_or_equiv
_atom_site_adp_type
_atom_site_occupancy
_atom_site_symmetry_multiplicity
_atom_site_calc_flag
_atom_site_refinement_flags
Ag1 Ag -0.527166(12) 0.650165(14) 0.409763(11) 0.02392(4) Uani 1 1 d .
Ag2 Ag 0.546580(11) 0.045638(12) 0.137322(10) 0.02031(4) Uani 1 1 d .
Cl6 Cl 0.86933(4) -0.27702(4) 0.37919(3) 0.02230(9) Uani 1 1 d .
Cl4 Cl 0.13083(4) 0.43385(4) 0.39388(3) 0.02128(9) Uani 1 1 d .
S32 S 0.57581(4) 0.15582(4) -0.08856(3) 0.02043(9) Uani 1 1 d .
Cl1 Cl -0.07558(4) 0.54073(5) 0.12581(3) 0.02385(9) Uani 1 1 d .
Cl8 Cl 0.96925(4) -0.00614(4) 0.37335(4) 0.02616(10) Uani 1 1 d .
Cl7 Cl 1.18709(4) -0.43586(4) 0.16223(4) 0.02601(10) Uani 1 1 d .
Cl2 Cl -0.03214(4) 0.27147(4) 0.44319(3) 0.02514(10) Uani 1 1 d .
Cl3 Cl 0.02508(4) 0.23187(5) 0.10887(4) 0.03325(12) Uani 1 1 d .
S40 S -0.58507(5) 0.73628(5) 0.63627(4) 0.02652(10) Uani 1 1 d .
Cl5 Cl 1.08255(5) -0.10275(6) 0.08491(4) 0.04139(15) Uani 1 1 d .
F29 F 0.44359(17) 0.38204(14) -0.12315(13) 0.0501(4) Uani 1 1 d .
O41 O -0.5589(2) 0.8337(2) 0.65038(15) 0.0488(5) Uani 1 1 d .
F39 F -0.69062(17) 0.63498(15) 0.76288(10) 0.0438(4) Uani 1 1 d .
F30 F 0.43462(14) 0.34968(13) 0.03085(11) 0.0403(3) Uani 1 1 d .
F31 F 0.60160(15) 0.34606(14) -0.05772(11) 0.0406(3) Uani 1 1 d .
N22 N 1.29608(14) -0.30492(15) 0.35670(12) 0.0190(3) Uani 1 1 d .
O35 O 0.65338(14) 0.09944(14) -0.01686(10) 0.0270(3) Uani 1 1 d .
O33 O 0.46420(15) 0.14033(15) -0.07619(12) 0.0328(3) Uani 1 1 d .
O27 O -0.51825(14) 0.83998(13) 0.33972(11) 0.0259(3) Uani 1 1 d .
H27 H -0.5609 0.8552 0.2958 0.039 Uiso 1 1 calc R
O42 O -0.67515(16) 0.75914(17) 0.57510(12) 0.0355(4) Uani 1 1 d .
F38 F -0.77514(19) 0.82599(17) 0.78662(14) 0.0666(6) Uani 1 1 d .
N10 N 0.34288(14) 0.17852(15) 0.18017(12) 0.0200(3) Uani 1 1 d .
F37 F -0.5954(2) 0.7128(2) 0.82331(13) 0.0711(6) Uani 1 1 d .
O34 O 0.64686(15) 0.13650(15) -0.18836(10) 0.0300(3) Uani 1 1 d .
N13 N 0.74010(14) -0.07547(14) 0.16319(11) 0.0177(3) Uani 1 1 d .
C12 C 0.17321(17) 0.33500(17) 0.29338(13) 0.0172(3) Uani 1 1 d .
N1 N -0.31728(14) 0.55446(15) 0.36564(12) 0.0186(3) Uani 1 1 d .
C19 C 1.08233(17) -0.22530(17) 0.27339(13) 0.0168(3) Uani 1 1 d .
C17 C 0.86246(17) -0.19500(16) 0.27668(13) 0.0164(3) Uani 1 1 d .
C20 C 1.18620(17) -0.33966(17) 0.24839(14) 0.0187(4) Uani 1 1 d .
C2 C -0.26342(17) 0.57456(17) 0.27880(14) 0.0185(4) Uani 1 1 d .
H2 H -0.3147 0.6387 0.2436 0.022 Uiso 1 1 calc R
C4 C -0.05671(16) 0.40981(17) 0.28760(13) 0.0162(3) Uani 1 1 d .
C24 C 1.09172(17) -0.15144(17) 0.34022(13) 0.0175(3) Uani 1 1 d .
C15 C 0.95463(18) -0.11749(19) 0.14780(14) 0.0214(4) Uani 1 1 d .
C5 C -0.11658(17) 0.38997(17) 0.37729(13) 0.0174(3) Uani 1 1 d .
C21 C 1.29079(18) -0.37749(18) 0.29115(14) 0.0203(4) Uani 1 1 d .
H21 H 1.3602 -0.4566 0.2736 0.024 Uiso 1 1 calc R
C23 C 1.19858(17) -0.19329(17) 0.38030(13) 0.0187(4) Uani 1 1 d .
H23 H 1.2028 -0.1413 0.4259 0.022 Uiso 1 1 calc R
C16 C 0.96682(16) -0.18106(17) 0.23171(13) 0.0166(3) Uani 1 1 d .
C8 C 0.12788(17) 0.24883(18) 0.16775(14) 0.0208(4) Uani 1 1 d .
C6 C -0.24538(17) 0.46319(18) 0.41496(14) 0.0192(4) Uani 1 1 d .
H6 H -0.2833 0.4483 0.4768 0.023 Uiso 1 1 calc R
C14 C 0.84057(18) -0.06441(18) 0.11606(14) 0.0207(4) Uani 1 1 d .
H14 H 0.8337 -0.0191 0.0595 0.025 Uiso 1 1 calc R
C7 C 0.08170(16) 0.33202(17) 0.24860(13) 0.0164(3) Uani 1 1 d .
C9 C 0.25774(18) 0.17493(18) 0.13445(14) 0.0218(4) Uani 1 1 d .
H9 H 0.2869 0.1205 0.0779 0.026 Uiso 1 1 calc R
C11 C 0.30178(17) 0.25692(18) 0.25851(14) 0.0191(4) Uani 1 1 d .
H11 H 0.3620 0.2593 0.2912 0.023 Uiso 1 1 calc R
C3 C -0.13471(17) 0.50475(18) 0.23807(13) 0.0176(3) Uani 1 1 d .
C28 C 0.5099(2) 0.3178(2) -0.05741(16) 0.0276(4) Uani 1 1 d .
C18 C 0.75181(17) -0.14235(17) 0.24094(14) 0.0188(4) Uani 1 1 d .
H18 H 0.6822 -0.1540 0.2725 0.023 Uiso 1 1 calc R
C26 C -0.5503(2) 0.9503(2) 0.39200(18) 0.0319(5) Uani 1 1 d .
H26A H -0.5193 0.9976 0.3474 0.038 Uiso 1 1 calc R
H26B H -0.5060 0.9311 0.4476 0.038 Uiso 1 1 calc R
C36 C -0.6654(2) 0.7264(2) 0.75860(16) 0.0296(5) Uani 1 1 d .
O43 O -0.47544(19) 0.6179(2) 0.61523(16) 0.0623(7) Uani 1 1 d .
C25 C -0.6900(3) 1.0263(3) 0.4311(2) 0.0461(7) Uani 1 1 d .
H25A H -0.7354 1.0395 0.3774 0.069 Uiso 1 1 calc R
H25B H -0.7070 1.1044 0.4593 0.069 Uiso 1 1 calc R
H25C H -0.7192 0.9847 0.4823 0.069 Uiso 1 1 calc R

loop_
_atom_site_aniso_label
_atom_site_aniso_U_11
_atom_site_aniso_U_22
_atom_site_aniso_U_33
_atom_site_aniso_U_23
_atom_site_aniso_U_13
_atom_site_aniso_U_12
Ag1 0.00971(7) 0.03065(8) 0.02734(8) 0.00197(6) -0.00391(5) -0.00639(6)
Ag2 0.00967(6) 0.02262(8) 0.02235(7) 0.00212(5) -0.00206(5) -0.00322(5)
Cl6 0.0192(2) 0.0271(2) 0.0212(2) 0.00792(17) -0.00501(16) -0.01160(17)
Cl4 0.01706(19) 0.0249(2) 0.0198(2) -0.00519(16) -0.00388(15) -0.00794(17)
S32 0.0181(2) 0.0234(2) 0.0196(2) 0.00058(16) -0.00254(16) -0.01026(18)
Cl1 0.0188(2) 0.0323(2) 0.01769(19) 0.00474(17) -0.00302(15) -0.01043(18)
Cl8 0.0200(2) 0.0211(2) 0.0287(2) -0.00551(17) -0.00821(17) -0.00140(17)
Cl7 0.0235(2) 0.0211(2) 0.0324(2) -0.00438(18) -0.00835(18) -0.00847(18)
Cl2 0.0170(2) 0.0280(2) 0.0271(2) 0.01059(18) -0.00603(16) -0.00807(18)
Cl3 0.0167(2) 0.0388(3) 0.0380(3) -0.0197(2) -0.00691(19) -0.00660(19)
S40 0.0198(2) 0.0320(3) 0.0265(2) 0.00620(19) -0.00681(18) -0.0108(2)
Cl5 0.0183(2) 0.0661(4) 0.0453(3) 0.0373(3) -0.0138(2) -0.0237(2)
F29 0.0599(10) 0.0326(8) 0.0564(10) 0.0161(7) -0.0369(8) -0.0123(7)
O41 0.0593(12) 0.0659(13) 0.0543(11) 0.0279(10) -0.0316(10) -0.0501(11)
F39 0.0679(10) 0.0466(9) 0.0323(7) -0.0002(6) -0.0034(7) -0.0423(8)
F30 0.0361(7) 0.0336(7) 0.0400(8) -0.0113(6) 0.0028(6) -0.0111(6)
F31 0.0458(8) 0.0397(8) 0.0500(8) 0.0038(6) -0.0121(7) -0.0306(7)
N22 0.0126(7) 0.0239(8) 0.0204(7) 0.0044(6) -0.0045(6) -0.0084(6)
O35 0.0237(7) 0.0287(8) 0.0232(7) 0.0065(6) -0.0052(6) -0.0085(6)
O33 0.0267(8) 0.0375(9) 0.0397(9) -0.0061(7) -0.0018(6) -0.0212(7)
O27 0.0251(7) 0.0244(7) 0.0265(7) 0.0002(6) -0.0077(6) -0.0094(6)
O42 0.0392(9) 0.0491(10) 0.0280(8) 0.0083(7) -0.0170(7) -0.0253(8)
F38 0.0647(12) 0.0453(10) 0.0557(10) -0.0167(8) 0.0254(9) -0.0121(9)
N10 0.0108(7) 0.0220(8) 0.0205(8) -0.0008(6) -0.0007(6) -0.0034(6)
F37 0.1106(17) 0.1215(18) 0.0379(9) 0.0325(10) -0.0451(10) -0.0909(16)
O34 0.0285(8) 0.0410(9) 0.0186(7) 0.0008(6) -0.0024(6) -0.0161(7)
N13 0.0125(7) 0.0185(8) 0.0198(7) -0.0002(6) -0.0045(6) -0.0051(6)
C12 0.0142(8) 0.0187(9) 0.0165(8) 0.0000(7) -0.0023(6) -0.0065(7)
N1 0.0108(7) 0.0214(8) 0.0214(7) -0.0034(6) -0.0016(6) -0.0063(6)
C19 0.0131(8) 0.0210(9) 0.0165(8) 0.0046(7) -0.0027(6) -0.0086(7)
C17 0.0154(8) 0.0164(9) 0.0165(8) 0.0010(6) -0.0030(6) -0.0070(7)
C20 0.0165(8) 0.0189(9) 0.0209(9) 0.0014(7) -0.0036(7) -0.0088(7)
C2 0.0126(8) 0.0199(9) 0.0208(9) -0.0010(7) -0.0055(7) -0.0050(7)
C4 0.0113(8) 0.0187(9) 0.0169(8) -0.0039(7) -0.0025(6) -0.0055(7)
C24 0.0137(8) 0.0181(9) 0.0181(8) 0.0011(7) -0.0017(6) -0.0061(7)
C15 0.0136(8) 0.0276(10) 0.0226(9) 0.0066(7) -0.0040(7) -0.0097(8)
C5 0.0146(8) 0.0196(9) 0.0178(8) 0.0008(7) -0.0057(7) -0.0069(7)
C21 0.0148(8) 0.0187(9) 0.0249(9) 0.0040(7) -0.0039(7) -0.0063(7)
C23 0.0150(8) 0.0228(10) 0.0175(8) 0.0004(7) -0.0023(7) -0.0088(7)
C16 0.0125(8) 0.0168(9) 0.0178(8) -0.0009(6) -0.0023(6) -0.0051(7)
C8 0.0137(8) 0.0236(10) 0.0227(9) -0.0037(7) -0.0041(7) -0.0067(7)
C6 0.0138(8) 0.0252(10) 0.0181(8) -0.0004(7) -0.0026(7) -0.0092(7)
C14 0.0152(8) 0.0250(10) 0.0208(9) 0.0046(7) -0.0050(7) -0.0084(7)
C7 0.0113(8) 0.0178(9) 0.0171(8) 0.0003(6) -0.0019(6) -0.0050(7)
C9 0.0149(9) 0.0219(10) 0.0223(9) -0.0045(7) -0.0019(7) -0.0041(7)
C11 0.0123(8) 0.0216(9) 0.0219(9) 0.0018(7) -0.0043(7) -0.0067(7)
C3 0.0141(8) 0.0228(9) 0.0157(8) -0.0011(7) -0.0035(6) -0.0084(7)
C28 0.0292(11) 0.0263(11) 0.0286(10) 0.0048(8) -0.0110(8) -0.0127(9)
C18 0.0129(8) 0.0187(9) 0.0230(9) 0.0005(7) -0.0020(7) -0.0068(7)
C26 0.0324(12) 0.0301(12) 0.0352(12) -0.0041(9) -0.0029(9) -0.0176(10)
C36 0.0375(12) 0.0328(12) 0.0239(10) -0.0046(8) -0.0055(9) -0.0210(10)
O43 0.0320(10) 0.0537(13) 0.0569(13) 0.0123(10) 0.0112(9) 0.0067(9)
C25 0.0370(14) 0.0373(14) 0.0559(16) -0.0166(12) 0.0146(12) -0.0192(12)

loop_
_atom_type_symbol
_atom_type_description
_atom_type_scat_dispersion_real
_atom_type_scat_dispersion_imag
_atom_type_scat_source
C C 0.0181 0.0091 'International Tables Vol C Tables 4.2.6.8 and 6.1.1.4'
H H 0.0000 0.0000 'International Tables Vol C Tables 4.2.6.8 and 6.1.1.4'
N N 0.0311 0.0180 'International Tables Vol C Tables 4.2.6.8 and 6.1.1.4'
O O 0.0492 0.0322 'International Tables Vol C Tables 4.2.6.8 and 6.1.1.4'
F F 0.0727 0.0534 'International Tables Vol C Tables 4.2.6.8 and 6.1.1.4'
S S 0.3331 0.5567 'International Tables Vol C Tables 4.2.6.8 and 6.1.1.4'
Cl Cl 0.3639 0.7018 'International Tables Vol C Tables 4.2.6.8 and 6.1.1.4'
Ag Ag 0.1306 4.2820 'International Tables Vol C Tables 4.2.6.8 and 6.1.1.4'

loop_
_geom_angle_atom_site_label_1
_geom_angle_atom_site_label_2
_geom_angle_atom_site_label_3
_geom_angle
_geom_angle_site_symmetry_1
_geom_angle_site_symmetry_3
N1 Ag1 N22 143.05(6) . 1_365
N1 Ag1 O42 130.76(5) . .
N22 Ag1 O42 86.13(5) 1_365 .
N10 Ag2 N13 155.37(6) . .
N10 Ag2 O35 111.38(5) . .
N13 Ag2 O35 87.04(5) . .
N10 Ag2 O33 101.29(6) . 2_655
N13 Ag2 O33 89.70(6) . 2_655
O35 Ag2 O33 102.94(5) . 2_655
O34 S32 O33 115.19(10) . .
O34 S32 O35 114.20(9) . .
O33 S32 O35 114.30(10) . .
O34 S32 C28 104.34(10) . .
O33 S32 C28 103.24(10) . .
O35 S32 C28 103.56(9) . .
O41 S40 O42 115.46(11) . .
O41 S40 O43 115.49(15) . .
O42 S40 O43 113.34(14) . .
O41 S40 C36 103.12(11) . .
O42 S40 C36 104.52(10) . .
O43 S40 C36 102.70(12) . .
C23 N22 C21 118.98(16) . .
C23 N22 Ag1 117.50(13) . 1_745
C21 N22 Ag1 122.73(13) . 1_745
S32 O35 Ag2 115.83(8) . .
S32 O33 Ag2 126.80(9) . 2_655
C26 O27 H27 109.5 . .
S40 O42 Ag1 101.53(9) . .
C11 N10 C9 119.07(16) . .
C11 N10 Ag2 119.66(12) . .
C9 N10 Ag2 120.99(13) . .
C18 N13 C14 118.82(16) . .
C18 N13 Ag2 118.63(12) . .
C14 N13 Ag2 121.09(13) . .
C11 C12 C7 120.75(17) . .
C11 C12 Cl4 117.83(14) . .
C7 C12 Cl4 121.42(14) . .
C2 N1 C6 119.02(16) . .
C2 N1 Ag1 118.28(12) . .
C6 N1 Ag1 121.70(12) . .
C20 C19 C24 116.36(16) . .
C20 C19 C16 123.12(17) . .
C24 C19 C16 120.52(16) . .
C18 C17 C16 120.71(17) . .
C18 C17 Cl6 119.22(14) . .
C16 C17 Cl6 120.07(14) . .
C21 C20 C19 120.78(18) . .
C21 C20 Cl7 119.16(15) . .
C19 C20 Cl7 120.06(14) . .
N1 C2 C3 122.14(17) . .
N1 C2 H2 118.9 . .
C3 C2 H2 118.9 . .
C5 C4 C3 115.85(16) . .
C5 C4 C7 120.86(16) . .
C3 C4 C7 123.29(16) . .
C23 C24 C19 120.56(17) . .
C23 C24 Cl8 119.62(15) . .
C19 C24 Cl8 119.82(14) . .
C16 C15 C14 120.72(17) . .
C16 C15 Cl5 118.81(14) . .
C14 C15 Cl5 120.46(15) . .
C6 C5 C4 121.26(17) . .
C6 C5 Cl2 118.33(15) . .
C4 C5 Cl2 120.39(14) . .
N22 C21 C20 121.44(18) . .
N22 C21 H21 119.3 . .
C20 C21 H21 119.3 . .
N22 C23 C24 121.85(17) . .
N22 C23 H23 119.1 . .
C24 C23 H23 119.1 . .
C15 C16 C17 116.20(16) . .
C15 C16 C19 121.29(16) . .
C17 C16 C19 122.42(16) . .
C9 C8 C7 120.88(17) . .
C9 C8 Cl3 118.44(15) . .
C7 C8 Cl3 120.64(14) . .
N1 C6 C5 121.23(17) . .
N1 C6 H6 119.4 . .
C5 C6 H6 119.4 . .
N13 C14 C15 121.59(18) . .
N13 C14 H14 119.2 . .
C15 C14 H14 119.2 . .
C8 C7 C12 115.98(16) . .
C8 C7 C4 122.08(16) . .
C12 C7 C4 121.90(16) . .
N10 C9 C8 121.63(18) . .
N10 C9 H9 119.2 . .
C8 C9 H9 119.2 . .
N10 C11 C12 121.66(17) . .
N10 C11 H11 119.2 . .
C12 C11 H11 119.2 . .
C2 C3 C4 120.48(17) . .
C2 C3 Cl1 117.86(15) . .
C4 C3 Cl1 121.66(14) . .
F30 C28 F31 108.29(18) . .
F30 C28 F29 108.88(19) . .
F31 C28 F29 107.68(19) . .
F30 C28 S32 110.62(15) . .
F31 C28 S32 110.97(16) . .
F29 C28 S32 110.31(15) . .
N13 C18 C17 121.79(17) . .
N13 C18 H18 119.1 . .
C17 C18 H18 119.1 . .
O27 C26 C25 113.26(19) . .
O27 C26 H26A 108.9 . .
C25 C26 H26A 108.9 . .
O27 C26 H26B 108.9 . .
C25 C26 H26B 108.9 . .
H26A C26 H26B 107.7 . .
F37 C36 F39 107.8(2) . .
F37 C36 F38 108.0(2) . .
F39 C36 F38 106.9(2) . .
F37 C36 S40 110.58(17) . .
F39 C36 S40 112.65(15) . .
F38 C36 S40 110.71(17) . .
C26 C25 H25A 109.5 . .
C26 C25 H25B 109.5 . .
H25A C25 H25B 109.5 . .
C26 C25 H25C 109.5 . .
H25A C25 H25C 109.5 . .
H25B C25 H25C 109.5 . .

loop_
_geom_bond_atom_site_label_1
_geom_bond_atom_site_label_2
_geom_bond_distance
_geom_bond_site_symmetry_2
Ag1 N1 2.2126(15) .
Ag1 N22 2.2315(15) 1_365
Ag1 O42 2.5712(17) .
Ag2 N10 2.2074(15) .
Ag2 N13 2.2215(15) .
Ag2 O35 2.5277(14) .
Ag2 O33 2.5833(16) 2_655
Cl6 C17 1.7261(18) .
Cl4 C12 1.7234(18) .
S32 O34 1.4409(15) .
S32 O33 1.4438(15) .
S32 O35 1.4458(15) .
S32 C28 1.831(2) .
Cl1 C3 1.7260(19) .
Cl8 C24 1.7261(19) .
Cl7 C20 1.7226(19) .
Cl2 C5 1.7218(19) .
Cl3 C8 1.7221(19) .
S40 O41 1.4342(19) .
S40 O42 1.4401(16) .
S40 O43 1.442(2) .
S40 C36 1.818(2) .
Cl5 C15 1.7214(19) .
F29 C28 1.332(3) .
F39 C36 1.322(3) .
F30 C28 1.319(3) .
F31 C28 1.326(3) .
N22 C23 1.337(2) .
N22 C21 1.340(3) .
N22 Ag1 2.2315(15) 1_745
O33 Ag2 2.5833(16) 2_655
O27 C26 1.429(3) .
O27 H27 0.8400 .
F38 C36 1.323(3) .
N10 C11 1.337(3) .
N10 C9 1.341(3) .
F37 C36 1.314(3) .
N13 C18 1.338(2) .
N13 C14 1.339(2) .
C12 C11 1.390(2) .
C12 C7 1.399(2) .
N1 C2 1.333(2) .
N1 C6 1.341(3) .
C19 C20 1.388(3) .
C19 C24 1.391(3) .
C19 C16 1.483(2) .
C17 C18 1.383(3) .
C17 C16 1.391(2) .
C20 C21 1.386(3) .
C2 C3 1.390(2) .
C2 H2 0.9500 .
C4 C5 1.394(3) .
C4 C3 1.394(3) .
C4 C7 1.487(2) .
C24 C23 1.383(3) .
C15 C16 1.387(3) .
C15 C14 1.388(3) .
C5 C6 1.388(3) .
C21 H21 0.9500 .
C23 H23 0.9500 .
C8 C9 1.390(3) .
C8 C7 1.391(3) .
C6 H6 0.9500 .
C14 H14 0.9500 .
C9 H9 0.9500 .
C11 H11 0.9500 .
C18 H18 0.9500 .
C26 C25 1.497(3) .
C26 H26A 0.9900 .
C26 H26B 0.9900 .
C25 H25A 0.9800 .
C25 H25B 0.9800 .
C25 H25C 0.9800 .

loop_
_geom_torsion_atom_site_label_1
_geom_torsion_atom_site_label_2
_geom_torsion_atom_site_label_3
_geom_torsion_atom_site_label_4
_geom_torsion
_geom_torsion_site_symmetry_1
_geom_torsion_site_symmetry_4
O34 S32 O35 Ag2 -153.39(9) . .
O33 S32 O35 Ag2 -17.75(13) . .
C28 S32 O35 Ag2 93.80(10) . .
N10 Ag2 O35 S32 -34.05(11) . .
N13 Ag2 O35 S32 162.76(10) . .
O33 Ag2 O35 S32 73.75(10) 2_655 .
O34 S32 O33 Ag2 52.95(15) . 2_655
O35 S32 O33 Ag2 -82.24(13) . 2_655
C28 S32 O33 Ag2 166.01(11) . 2_655
O41 S40 O42 Ag1 99.91(12) . .
O43 S40 O42 Ag1 -36.53(13) . .
C36 S40 O42 Ag1 -147.57(9) . .
N1 Ag1 O42 S40 -3.19(13) . .
N22 Ag1 O42 S40 174.39(10) 1_365 .
N13 Ag2 N10 C11 29.0(2) . .
O35 Ag2 N10 C11 -107.09(15) . .
O33 Ag2 N10 C11 144.05(14) 2_655 .
N13 Ag2 N10 C9 -144.83(16) . .
O35 Ag2 N10 C9 79.03(16) . .
O33 Ag2 N10 C9 -29.83(16) 2_655 .
N10 Ag2 N13 C18 42.9(2) . .
O35 Ag2 N13 C18 -177.39(14) . .
O33 Ag2 N13 C18 -74.42(14) 2_655 .
N10 Ag2 N13 C14 -123.19(17) . .
O35 Ag2 N13 C14 16.56(15) . .
O33 Ag2 N13 C14 119.53(15) 2_655 .
N22 Ag1 N1 C2 48.17(19) 1_365 .
O42 Ag1 N1 C2 -135.84(13) . .
N22 Ag1 N1 C6 -120.27(15) 1_365 .
O42 Ag1 N1 C6 55.72(17) . .
C24 C19 C20 C21 2.0(3) . .
C16 C19 C20 C21 -178.60(17) . .
C24 C19 C20 Cl7 -177.20(14) . .
C16 C19 C20 Cl7 2.2(3) . .
C6 N1 C2 C3 -0.7(3) . .
Ag1 N1 C2 C3 -169.44(14) . .
C20 C19 C24 C23 -1.6(3) . .
C16 C19 C24 C23 178.98(17) . .
C20 C19 C24 Cl8 178.25(14) . .
C16 C19 C24 Cl8 -1.2(2) . .
C3 C4 C5 C6 -1.6(3) . .
C7 C4 C5 C6 179.07(17) . .
C3 C4 C5 Cl2 177.24(14) . .
C7 C4 C5 Cl2 -2.1(2) . .
C23 N22 C21 C20 -0.7(3) . .
Ag1 N22 C21 C20 -170.19(14) 1_745 .
C19 C20 C21 N22 -0.9(3) . .
Cl7 C20 C21 N22 178.30(14) . .
C21 N22 C23 C24 1.1(3) . .
Ag1 N22 C23 C24 171.14(14) 1_745 .
C19 C24 C23 N22 0.1(3) . .
Cl8 C24 C23 N22 -179.76(14) . .
C14 C15 C16 C17 4.4(3) . .
Cl5 C15 C16 C17 -176.98(15) . .
C14 C15 C16 C19 -172.42(18) . .
Cl5 C15 C16 C19 6.2(3) . .
C18 C17 C16 C15 -3.1(3) . .
Cl6 C17 C16 C15 177.79(15) . .
C18 C17 C16 C19 173.68(17) . .
Cl6 C17 C16 C19 -5.5(3) . .
C20 C19 C16 C15 -92.1(2) . .
C24 C19 C16 C15 87.3(2) . .
C20 C19 C16 C17 91.3(2) . .
C24 C19 C16 C17 -89.3(2) . .
C2 N1 C6 C5 0.1(3) . .
Ag1 N1 C6 C5 168.47(14) . .
C4 C5 C6 N1 1.1(3) . .
Cl2 C5 C6 N1 -177.78(14) . .
C18 N13 C14 C15 -2.0(3) . .
Ag2 N13 C14 C15 164.04(15) . .
C16 C15 C14 N13 -2.0(3) . .
Cl5 C15 C14 N13 179.40(16) . .
C9 C8 C7 C12 -0.6(3) . .
Cl3 C8 C7 C12 177.46(14) . .
C9 C8 C7 C4 -178.25(18) . .
Cl3 C8 C7 C4 -0.2(3) . .
C11 C12 C7 C8 -1.1(3) . .
Cl4 C12 C7 C8 179.63(15) . .
C11 C12 C7 C4 176.64(17) . .
Cl4 C12 C7 C4 -2.7(3) . .
C5 C4 C7 C8 108.8(2) . .
C3 C4 C7 C8 -70.5(3) . .
C5 C4 C7 C12 -68.8(2) . .
C3 C4 C7 C12 111.9(2) . .
C11 N10 C9 C8 -1.4(3) . .
Ag2 N10 C9 C8 172.53(15) . .
C7 C8 C9 N10 1.8(3) . .
Cl3 C8 C9 N10 -176.23(16) . .
C9 N10 C11 C12 -0.3(3) . .
Ag2 N10 C11 C12 -174.28(14) . .
C7 C12 C11 N10 1.5(3) . .
Cl4 C12 C11 N10 -179.12(15) . .
N1 C2 C3 C4 0.1(3) . .
N1 C2 C3 Cl1 -179.23(14) . .
C5 C4 C3 C2 1.0(3) . .
C7 C4 C3 C2 -179.66(17) . .
C5 C4 C3 Cl1 -179.68(14) . .
C7 C4 C3 Cl1 -0.4(3) . .
O34 S32 C28 F30 175.68(14) . .
O33 S32 C28 F30 54.92(17) . .
O35 S32 C28 F30 -64.53(16) . .
O34 S32 C28 F31 -64.10(17) . .
O33 S32 C28 F31 175.14(15) . .
O35 S32 C28 F31 55.69(17) . .
O34 S32 C28 F29 55.16(18) . .
O33 S32 C28 F29 -65.60(18) . .
O35 S32 C28 F29 174.95(16) . .
C14 N13 C18 C17 3.3(3) . .
Ag2 N13 C18 C17 -163.05(14) . .
C16 C17 C18 N13 -0.7(3) . .
Cl6 C17 C18 N13 178.41(14) . .
O41 S40 C36 F37 -55.1(2) . .
O42 S40 C36 F37 -176.17(18) . .
O43 S40 C36 F37 65.3(2) . .
O41 S40 C36 F39 -175.75(18) . .
O42 S40 C36 F39 63.2(2) . .
O43 S40 C36 F39 -55.4(2) . .
O41 S40 C36 F38 64.58(19) . .
O42 S40 C36 F38 -56.51(19) . .
O43 S40 C36 F38 -175.05(19) . .
